data_4518312
loop_
_publ_author_name
'Rumyantcev, Roman V.'
'Fukin, Georgy K.'
'Romanenko, Galina V.'
'Teplova, Irina A.'
'Bubnov, Michael P.'
'Cherkasov, Vladimir K.'

_publ_section_title
;
 Single Crystal X-ray Diffraction Studies of Two Polymorphic Modifications
 of the Dicarbonyl-<i>o</i>-Semiquinonato Rhodium Complex at Different
 Temperatures. Destruction Stimulated by Cooling Versus Stability.
;
_journal_issue 50
_journal_name_full 'ACS omega'
_journal_page_first 32792
_journal_page_last 32799
_journal_paper_doi 10.1021/acsomega.0c05344
_journal_volume 5
_journal_year 2020
_chemical_formula_sum 'C16 H20 O4 Rh'
_chemical_formula_weight 379.23
_space_group_crystal_system triclinic
_space_group_IT_number 2
_space_group_name_Hall '-P 1'
_space_group_name_H-M_alt 'P -1'
_atom_sites_solution_hydrogens geom
_atom_sites_solution_primary dual
_atom_sites_solution_secondary difmap
_audit_creation_method SHELXL-2014/7
_cell_angle_alpha 80.465(3)
_cell_angle_beta 78.618(3)
_cell_angle_gamma 78.041(3)
_cell_formula_units_Z 4
_cell_length_a 6.4946(5)
_cell_length_b 15.6923(11)
_cell_length_c 16.4564(11)
_cell_measurement_reflns_used 9955
_cell_measurement_temperature 100(2)
_cell_measurement_theta_max 27.57
_cell_measurement_theta_min 2.72
_cell_volume 1594.8(2)
_computing_cell_refinement SAINT
_computing_data_collection APEX3
_computing_data_reduction SAINT
_computing_molecular_graphics SHELXTL
_computing_publication_material SHELXTL
_computing_structure_refinement SHELXL-2014/7
_computing_structure_solution SHELXT-2014/5
_diffrn_ambient_temperature 100(2)
_diffrn_measured_fraction_theta_full 0.998
_diffrn_measured_fraction_theta_max 0.996
_diffrn_measurement_device_type 'Bruker D8 Quest (CMOS)'
_diffrn_measurement_method '\w scans'
_diffrn_radiation_type MoK\a
_diffrn_radiation_wavelength 0.71073
_diffrn_reflns_av_R_equivalents 0.0927
_diffrn_reflns_av_unetI/netI 0.0888
_diffrn_reflns_Laue_measured_fraction_full 0.998
_diffrn_reflns_Laue_measured_fraction_max 0.996
_diffrn_reflns_number 6947
_diffrn_reflns_point_group_measured_fraction_full 0.998
_diffrn_reflns_point_group_measured_fraction_max 0.996
_diffrn_reflns_theta_full 25.242
_diffrn_reflns_theta_max 27.103
_diffrn_reflns_theta_min 2.547
_diffrn_source 'microfocus tube'
_exptl_absorpt_coefficient_mu 1.083
_exptl_absorpt_correction_T_max 0.849542
_exptl_absorpt_correction_T_min 0.639501
_exptl_absorpt_correction_type multi-scan
_exptl_absorpt_process_details SADABS-2016/2
_exptl_crystal_colour black
_exptl_crystal_density_diffrn 1.579
_exptl_crystal_description stick
_exptl_crystal_F_000 772
_exptl_crystal_size_max 0.440
_exptl_crystal_size_mid 0.110
_exptl_crystal_size_min 0.060
_refine_diff_density_max 1.367
_refine_diff_density_min -1.296
_refine_diff_density_rms 0.241
_refine_ls_extinction_method none
_refine_ls_goodness_of_fit_ref 1.062
_refine_ls_hydrogen_treatment constr
_refine_ls_matrix_type full
_refine_ls_number_parameters 392
_refine_ls_number_reflns 6947
_refine_ls_number_restraints 0
_refine_ls_restrained_S_all 1.062
_refine_ls_R_factor_all 0.1063
_refine_ls_R_factor_gt 0.0799
_refine_ls_shift/su_max 0.000
_refine_ls_shift/su_mean 0.000
_refine_ls_structure_factor_coef Fsqd
_refine_ls_weighting_details 'w=1/[\s^2^(Fo^2^)+(0.1245P)^2^+15.3964P] where P=(Fo^2^+2Fc^2^)/3'
_refine_ls_weighting_scheme calc
_refine_ls_wR_factor_gt 0.2238
_refine_ls_wR_factor_ref 0.2456
_reflns_Friedel_coverage 0.000
_reflns_number_gt 5488
_reflns_number_total 6947
_reflns_threshold_expression 'I > 2\s(I)'
_cod_data_source_file ao0c05344_si_003.cif
_cod_data_source_block 2_100
_cod_depositor_comments 'Adding full bibliography for 4518296--4518313.cif.'
_cod_database_code 4518312
_shelx_shelxl_version_number 2014/7
_shelx_space_group_comment
;
The symmetry employed for this shelxl refinement is uniquely defined
by the following loop, which should always be used as a source of
symmetry information in preference to the above space-group names.
They are only intended as comments.
;
_shelx_estimated_absorpt_t_min 0.647
_shelx_estimated_absorpt_t_max 0.938

loop_
_space_group_symop_operation_xyz
'x, y, z'
'-x, -y, -z'

loop_
_atom_site_label
_atom_site_type_symbol
_atom_site_fract_x
_atom_site_fract_y
_atom_site_fract_z
_atom_site_U_iso_or_equiv
_atom_site_adp_type
_atom_site_occupancy
_atom_site_site_symmetry_order
_atom_site_calc_flag
_atom_site_refinement_flags_posn
_atom_site_refinement_flags_adp
_atom_site_refinement_flags_occupancy
_atom_site_disorder_assembly
_atom_site_disorder_group
Rh1 Rh -0.01059(18) 0.68644(5) 0.80788(5) 0.0374(3) Uani 1 1 d . . . . .
Rh2 Rh 0.45710(19) 0.68100(5) 0.81273(5) 0.0391(3) Uani 1 1 d . . . . .
O1 O 0.0514(15) 0.7357(4) 0.6855(4) 0.0328(18) Uani 1 1 d . . . . .
O2 O 0.0512(16) 0.5738(4) 0.7559(4) 0.035(2) Uani 1 1 d . . . . .
O3 O -0.1268(13) 0.8617(5) 0.8702(5) 0.0323(17) Uani 1 1 d . . . . .
O4 O -0.1014(18) 0.5970(5) 0.9829(5) 0.050(2) Uani 1 1 d . . . . .
O5 O 0.3880(16) 0.7302(4) 0.9226(4) 0.038(2) Uani 1 1 d . . . . .
O6 O 0.4226(15) 0.8096(5) 0.7708(4) 0.0340(18) Uani 1 1 d . . . . .
O7 O 0.512(2) 0.4944(5) 0.8926(5) 0.058(3) Uani 1 1 d . . . . .
O8 O 0.6073(15) 0.6244(5) 0.6417(5) 0.0362(19) Uani 1 1 d . . . . .
C1 C 0.104(2) 0.6755(6) 0.6351(5) 0.027(2) Uani 1 1 d . . . . .
C2 C 0.1095(19) 0.5851(6) 0.6758(5) 0.026(2) Uani 1 1 d . . . . .
C3 C 0.1635(16) 0.5126(5) 0.6274(5) 0.0164(19) Uani 1 1 d . . . . .
C4 C 0.2117(17) 0.5368(5) 0.5430(5) 0.0196(19) Uani 1 1 d . . . . .
H4A H 0.2446 0.4917 0.5080 0.024 Uiso 1 1 calc R U . . .
C5 C 0.2162(19) 0.6262(6) 0.5033(6) 0.029(2) Uani 1 1 d . . . . .
H5A H 0.2588 0.6364 0.4444 0.035 Uiso 1 1 calc R U . . .
C6 C 0.1613(18) 0.6964(5) 0.5476(5) 0.021(2) Uani 1 1 d . . . . .
C7 C 0.150(2) 0.4193(6) 0.6687(7) 0.033(3) Uani 1 1 d . . . . .
C8 C 0.297(2) 0.3909(7) 0.7349(7) 0.037(3) Uani 1 1 d . . . . .
H8A H 0.4413 0.4004 0.7099 0.055 Uiso 1 1 calc R U . . .
H8B H 0.2998 0.3284 0.7558 0.055 Uiso 1 1 calc R U . . .
H8C H 0.2418 0.4257 0.7814 0.055 Uiso 1 1 calc R U . . .
C9 C 0.2253(19) 0.3535(6) 0.6018(7) 0.033(2) Uani 1 1 d . . . . .
H9A H 0.3800 0.3476 0.5835 0.049 Uiso 1 1 calc R U . . .
H9B H 0.1527 0.3759 0.5537 0.049 Uiso 1 1 calc R U . . .
H9C H 0.1899 0.2960 0.6266 0.049 Uiso 1 1 calc R U . . .
C10 C -0.082(2) 0.4134(7) 0.7082(7) 0.034(2) Uani 1 1 d . . . . .
H10A H -0.1244 0.4465 0.7561 0.051 Uiso 1 1 calc R U . . .
H10B H -0.0936 0.3517 0.7269 0.051 Uiso 1 1 calc R U . . .
H10C H -0.1748 0.4381 0.6667 0.051 Uiso 1 1 calc R U . . .
C11 C 0.1763(18) 0.7901(5) 0.5055(6) 0.023(2) Uani 1 1 d . . . . .
C12 C -0.036(2) 0.8521(7) 0.5324(7) 0.038(3) Uani 1 1 d . . . . .
H12A H -0.0622 0.8510 0.5932 0.057 Uiso 1 1 calc R U . . .
H12B H -0.1534 0.8324 0.5157 0.057 Uiso 1 1 calc R U . . .
H12C H -0.0273 0.9120 0.5053 0.057 Uiso 1 1 calc R U . . .
C13 C 0.3573(19) 0.8203(6) 0.5320(6) 0.027(2) Uani 1 1 d . . . . .
H13A H 0.3361 0.8147 0.5932 0.041 Uiso 1 1 calc R U . . .
H13B H 0.3593 0.8819 0.5088 0.041 Uiso 1 1 calc R U . . .
H13C H 0.4934 0.7839 0.5113 0.041 Uiso 1 1 calc R U . . .
C14 C 0.207(2) 0.7974(6) 0.4097(5) 0.029(2) Uani 1 1 d . . . . .
H14A H 0.0918 0.7756 0.3936 0.043 Uiso 1 1 calc R U . . .
H14B H 0.3448 0.7622 0.3888 0.043 Uiso 1 1 calc R U . . .
H14C H 0.2040 0.8590 0.3856 0.043 Uiso 1 1 calc R U . . .
C15 C -0.0873(19) 0.7934(6) 0.8475(6) 0.026(2) Uani 1 1 d . . . . .
C16 C -0.072(2) 0.6321(7) 0.9173(7) 0.039(3) Uani 1 1 d . . . . .
C17 C 0.362(2) 0.8166(6) 0.9142(6) 0.031(2) Uani 1 1 d . . . . .
C18 C 0.3813(19) 0.8613(7) 0.8303(6) 0.028(2) Uani 1 1 d . . . . .
C19 C 0.3500(19) 0.9536(6) 0.8133(6) 0.025(2) Uani 1 1 d . . . . .
C20 C 0.3124(19) 0.9966(5) 0.8827(6) 0.023(2) Uani 1 1 d . . . . .
H20A H 0.2997 1.0588 0.8745 0.028 Uiso 1 1 calc R U . . .
C21 C 0.2921(17) 0.9534(6) 0.9651(5) 0.022(2) Uani 1 1 d . . . . .
H21A H 0.2646 0.9881 1.0095 0.027 Uiso 1 1 calc R U . . .
C22 C 0.3099(18) 0.8626(6) 0.9853(6) 0.025(2) Uani 1 1 d . . . . .
C23 C 0.361(2) 0.9995(6) 0.7242(6) 0.030(2) Uani 1 1 d . . . . .
C24 C 0.562(2) 0.9694(7) 0.6684(7) 0.037(3) Uani 1 1 d . . . . .
H24A H 0.6835 0.9779 0.6915 0.056 Uiso 1 1 calc R U . . .
H24B H 0.5619 1.0034 0.6128 0.056 Uiso 1 1 calc R U . . .
H24C H 0.5749 0.9070 0.6640 0.056 Uiso 1 1 calc R U . . .
C25 C 0.169(2) 0.9828(7) 0.6905(6) 0.033(3) Uani 1 1 d . . . . .
H25A H 0.0359 1.0098 0.7234 0.050 Uiso 1 1 calc R U . . .
H25B H 0.1739 0.9194 0.6950 0.050 Uiso 1 1 calc R U . . .
H25C H 0.1761 1.0086 0.6318 0.050 Uiso 1 1 calc R U . . .
C26 C 0.334(2) 1.1015(6) 0.7199(6) 0.031(2) Uani 1 1 d . . . . .
H26A H 0.2004 1.1238 0.7555 0.046 Uiso 1 1 calc R U . . .
H26B H 0.3304 1.1289 0.6620 0.046 Uiso 1 1 calc R U . . .
H26C H 0.4545 1.1158 0.7394 0.046 Uiso 1 1 calc R U . . .
C27 C 0.279(2) 0.8150(7) 1.0730(6) 0.036(3) Uani 1 1 d . . . . .
C28 C 0.081(2) 0.7703(9) 1.0823(7) 0.039(3) Uani 1 1 d . . . . .
H28A H 0.0280 0.7539 1.1417 0.058 Uiso 1 1 calc R U . . .
H28B H 0.1213 0.7176 1.0540 0.058 Uiso 1 1 calc R U . . .
H28C H -0.0322 0.8114 1.0571 0.058 Uiso 1 1 calc R U . . .
C29 C 0.230(2) 0.8831(8) 1.1375(6) 0.038(3) Uani 1 1 d . . . . .
H29A H 0.2037 0.8524 1.1944 0.057 Uiso 1 1 calc R U . . .
H29B H 0.1032 0.9268 1.1270 0.057 Uiso 1 1 calc R U . . .
H29C H 0.3522 0.9127 1.1312 0.057 Uiso 1 1 calc R U . . .
C30 C 0.476(2) 0.7493(9) 1.0920(8) 0.040(3) Uani 1 1 d . . . . .
H30A H 0.4502 0.7219 1.1502 0.060 Uiso 1 1 calc R U . . .
H30B H 0.5978 0.7796 1.0833 0.060 Uiso 1 1 calc R U . . .
H30C H 0.5072 0.7039 1.0547 0.060 Uiso 1 1 calc R U . . .
C31 C 0.494(2) 0.5645(7) 0.8615(7) 0.041(3) Uani 1 1 d . . . . .
C32 C 0.5447(19) 0.6437(7) 0.7093(6) 0.029(2) Uani 1 1 d . . . . .

loop_
_atom_site_aniso_label
_atom_site_aniso_U_11
_atom_site_aniso_U_22
_atom_site_aniso_U_33
_atom_site_aniso_U_23
_atom_site_aniso_U_13
_atom_site_aniso_U_12
Rh1 0.0717(7) 0.0207(4) 0.0143(3) 0.0007(3) 0.0004(5) -0.0057(5)
Rh2 0.0771(7) 0.0143(3) 0.0181(4) 0.0012(3) -0.0082(5) 0.0068(5)
O1 0.064(6) 0.020(3) 0.014(3) -0.003(2) -0.008(4) -0.004(4)
O2 0.066(6) 0.019(3) 0.015(3) 0.004(2) -0.005(4) -0.008(4)
O3 0.032(4) 0.031(4) 0.035(4) -0.015(3) -0.011(4) 0.008(3)
O4 0.081(7) 0.038(4) 0.023(4) 0.005(3) 0.004(4) -0.011(5)
O5 0.072(6) 0.019(3) 0.013(3) 0.009(2) -0.005(4) 0.005(4)
O6 0.054(5) 0.029(3) 0.016(3) -0.006(3) -0.003(3) -0.001(4)
O7 0.098(9) 0.024(4) 0.042(5) 0.009(3) -0.030(6) 0.016(5)
O8 0.050(5) 0.026(3) 0.033(4) -0.003(3) -0.014(4) -0.001(4)
C1 0.048(7) 0.019(4) 0.015(4) -0.005(3) -0.009(4) -0.005(5)
C2 0.042(6) 0.023(4) 0.013(4) -0.003(3) -0.005(4) -0.002(5)
C3 0.026(5) 0.009(3) 0.010(3) 0.000(3) -0.008(4) 0.007(4)
C4 0.030(5) 0.009(3) 0.018(4) -0.001(3) -0.007(4) 0.004(4)
C5 0.042(7) 0.030(5) 0.013(4) 0.011(4) -0.009(4) -0.008(5)
C6 0.036(6) 0.011(4) 0.015(4) -0.001(3) -0.004(4) 0.000(4)
C7 0.053(7) 0.014(4) 0.031(5) 0.001(4) -0.005(5) -0.006(5)
C8 0.054(8) 0.023(5) 0.034(6) 0.004(4) -0.029(5) 0.006(5)
C9 0.035(6) 0.016(4) 0.043(6) -0.016(4) 0.003(5) 0.006(4)
C10 0.038(6) 0.028(5) 0.035(6) 0.000(5) -0.003(5) -0.010(5)
C11 0.035(6) 0.010(4) 0.019(4) 0.006(3) -0.003(4) -0.001(4)
C12 0.048(8) 0.027(5) 0.026(5) 0.005(4) 0.001(5) 0.008(5)
C13 0.041(6) 0.013(4) 0.023(5) 0.006(4) -0.006(5) -0.002(4)
C14 0.046(7) 0.022(4) 0.014(4) -0.001(3) -0.002(4) 0.001(5)
C15 0.027(6) 0.025(5) 0.023(4) -0.001(4) -0.002(4) -0.003(4)
C16 0.054(8) 0.030(5) 0.027(5) -0.001(4) -0.005(5) 0.001(5)
C17 0.042(7) 0.022(4) 0.027(5) -0.007(4) -0.018(5) 0.011(5)
C18 0.034(6) 0.034(5) 0.016(4) -0.012(4) -0.009(4) 0.003(5)
C19 0.038(6) 0.018(4) 0.022(4) -0.003(3) -0.004(4) -0.008(4)
C20 0.035(6) 0.010(4) 0.023(4) -0.001(3) -0.007(4) 0.003(4)
C21 0.022(5) 0.031(5) 0.017(4) -0.006(3) -0.005(4) -0.005(4)
C22 0.029(6) 0.028(5) 0.017(4) -0.012(4) 0.000(4) 0.002(5)
C23 0.043(7) 0.018(4) 0.024(5) 0.007(4) -0.001(5) -0.007(5)
C24 0.056(8) 0.024(5) 0.025(5) 0.004(4) -0.002(5) -0.004(5)
C25 0.064(9) 0.019(5) 0.015(5) 0.003(4) -0.003(5) -0.008(5)
C26 0.046(7) 0.025(5) 0.019(4) 0.002(4) -0.003(5) -0.008(5)
C27 0.060(8) 0.035(5) 0.014(4) -0.008(4) -0.016(5) 0.004(6)
C28 0.041(8) 0.051(7) 0.024(6) -0.003(5) -0.002(5) -0.015(6)
C29 0.050(8) 0.045(6) 0.022(5) -0.010(4) -0.013(5) -0.004(6)
C30 0.032(6) 0.053(8) 0.031(6) 0.001(6) -0.013(5) 0.003(5)
C31 0.059(9) 0.034(6) 0.025(5) 0.001(4) -0.006(6) -0.001(6)
C32 0.032(6) 0.025(5) 0.029(5) 0.004(4) -0.013(5) 0.002(5)

loop_
_atom_type_symbol
_atom_type_description
_atom_type_scat_dispersion_real
_atom_type_scat_dispersion_imag
_atom_type_scat_source
C C 0.0033 0.0016 'International Tables Vol C Tables 4.2.6.8 and 6.1.1.4'
H H 0.0000 0.0000 'International Tables Vol C Tables 4.2.6.8 and 6.1.1.4'
O O 0.0106 0.0060 'International Tables Vol C Tables 4.2.6.8 and 6.1.1.4'
Rh Rh -1.1178 0.9187 'International Tables Vol C Tables 4.2.6.8 and 6.1.1.4'

loop_
_geom_angle_atom_site_label_1
_geom_angle_atom_site_label_2
_geom_angle_atom_site_label_3
_geom_angle
_geom_angle_site_symmetry_1
_geom_angle_site_symmetry_3
_geom_angle_publ_flag
C15 Rh1 C16 88.8(5) . . ?
C15 Rh1 O2 173.9(4) . . ?
C16 Rh1 O2 94.8(4) . . ?
C15 Rh1 O1 95.9(3) . . ?
C16 Rh1 O1 174.8(4) . . ?
O2 Rh1 O1 80.3(3) . . ?
C15 Rh1 Rh2 91.5(4) . . ?
C16 Rh1 Rh2 95.0(5) . . ?
O2 Rh1 Rh2 93.1(3) . . ?
O1 Rh1 Rh2 87.1(3) . . ?
C32 Rh2 C31 89.3(5) . . ?
C32 Rh2 O5 173.4(4) . . ?
C31 Rh2 O5 94.5(4) . . ?
C32 Rh2 O6 95.8(4) . . ?
C31 Rh2 O6 174.3(4) . . ?
O5 Rh2 O6 80.2(3) . . ?
C32 Rh2 Rh1 92.8(4) . . ?
C31 Rh2 Rh1 92.5(5) . . ?
O5 Rh2 Rh1 92.5(3) . . ?
O6 Rh2 Rh1 89.9(3) . . ?
C1 O1 Rh1 113.6(6) . . ?
C2 O2 Rh1 113.4(6) . . ?
C17 O5 Rh2 113.5(6) . . ?
C18 O6 Rh2 114.5(6) . . ?
O1 C1 C6 122.1(8) . . ?
O1 C1 C2 115.3(7) . . ?
C6 C1 C2 122.4(8) . . ?
O2 C2 C3 121.8(8) . . ?
O2 C2 C1 117.1(8) . . ?
C3 C2 C1 121.0(7) . . ?
C4 C3 C2 114.0(7) . . ?
C4 C3 C7 124.6(8) . . ?
C2 C3 C7 121.2(7) . . ?
C3 C4 C5 124.8(8) . . ?
C3 C4 H4A 117.6 . . ?
C5 C4 H4A 117.6 . . ?
C6 C5 C4 122.4(8) . . ?
C6 C5 H5A 118.8 . . ?
C4 C5 H5A 118.8 . . ?
C5 C6 C1 115.3(8) . . ?
C5 C6 C11 121.9(8) . . ?
C1 C6 C11 122.7(8) . . ?
C3 C7 C8 110.7(9) . . ?
C3 C7 C9 110.3(8) . . ?
C8 C7 C9 107.7(9) . . ?
C3 C7 C10 109.6(9) . . ?
C8 C7 C10 110.5(10) . . ?
C9 C7 C10 108.0(9) . . ?
C7 C8 H8A 109.5 . . ?
C7 C8 H8B 109.5 . . ?
H8A C8 H8B 109.5 . . ?
C7 C8 H8C 109.5 . . ?
H8A C8 H8C 109.5 . . ?
H8B C8 H8C 109.5 . . ?
C7 C9 H9A 109.5 . . ?
C7 C9 H9B 109.5 . . ?
H9A C9 H9B 109.5 . . ?
C7 C9 H9C 109.5 . . ?
H9A C9 H9C 109.5 . . ?
H9B C9 H9C 109.5 . . ?
C7 C10 H10A 109.5 . . ?
C7 C10 H10B 109.5 . . ?
H10A C10 H10B 109.5 . . ?
C7 C10 H10C 109.5 . . ?
H10A C10 H10C 109.5 . . ?
H10B C10 H10C 109.5 . . ?
C12 C11 C6 109.3(8) . . ?
C12 C11 C14 106.0(8) . . ?
C6 C11 C14 112.2(7) . . ?
C12 C11 C13 109.3(9) . . ?
C6 C11 C13 109.5(8) . . ?
C14 C11 C13 110.5(9) . . ?
C11 C12 H12A 109.5 . . ?
C11 C12 H12B 109.5 . . ?
H12A C12 H12B 109.5 . . ?
C11 C12 H12C 109.5 . . ?
H12A C12 H12C 109.5 . . ?
H12B C12 H12C 109.5 . . ?
C11 C13 H13A 109.5 . . ?
C11 C13 H13B 109.5 . . ?
H13A C13 H13B 109.5 . . ?
C11 C13 H13C 109.5 . . ?
H13A C13 H13C 109.5 . . ?
H13B C13 H13C 109.5 . . ?
C11 C14 H14A 109.5 . . ?
C11 C14 H14B 109.5 . . ?
H14A C14 H14B 109.5 . . ?
C11 C14 H14C 109.5 . . ?
H14A C14 H14C 109.5 . . ?
H14B C14 H14C 109.5 . . ?
O3 C15 Rh1 176.8(10) . . ?
O4 C16 Rh1 177.1(13) . . ?
O5 C17 C22 121.1(9) . . ?
O5 C17 C18 116.6(8) . . ?
C22 C17 C18 122.2(9) . . ?
O6 C18 C19 122.8(8) . . ?
O6 C18 C17 115.1(9) . . ?
C19 C18 C17 122.0(8) . . ?
C20 C19 C18 114.9(8) . . ?
C20 C19 C23 124.1(8) . . ?
C18 C19 C23 121.0(8) . . ?
C19 C20 C21 123.4(8) . . ?
C19 C20 H20A 118.3 . . ?
C21 C20 H20A 118.3 . . ?
C22 C21 C20 123.8(8) . . ?
C22 C21 H21A 118.1 . . ?
C20 C21 H21A 118.1 . . ?
C21 C22 C17 113.5(8) . . ?
C21 C22 C27 124.8(8) . . ?
C17 C22 C27 121.6(9) . . ?
C24 C23 C19 113.6(10) . . ?
C24 C23 C25 110.0(10) . . ?
C19 C23 C25 107.3(9) . . ?
C24 C23 C26 107.4(9) . . ?
C19 C23 C26 112.1(8) . . ?
C25 C23 C26 106.2(9) . . ?
C23 C24 H24A 109.5 . . ?
C23 C24 H24B 109.5 . . ?
H24A C24 H24B 109.5 . . ?
C23 C24 H24C 109.5 . . ?
H24A C24 H24C 109.5 . . ?
H24B C24 H24C 109.5 . . ?
C23 C25 H25A 109.5 . . ?
C23 C25 H25B 109.5 . . ?
H25A C25 H25B 109.5 . . ?
C23 C25 H25C 109.5 . . ?
H25A C25 H25C 109.5 . . ?
H25B C25 H25C 109.5 . . ?
C23 C26 H26A 109.5 . . ?
C23 C26 H26B 109.5 . . ?
H26A C26 H26B 109.5 . . ?
C23 C26 H26C 109.5 . . ?
H26A C26 H26C 109.5 . . ?
H26B C26 H26C 109.5 . . ?
C30 C27 C29 107.2(10) . . ?
C30 C27 C22 112.5(10) . . ?
C29 C27 C22 109.5(9) . . ?
C30 C27 C28 112.1(10) . . ?
C29 C27 C28 108.8(10) . . ?
C22 C27 C28 106.6(9) . . ?
C27 C28 H28A 109.5 . . ?
C27 C28 H28B 109.5 . . ?
H28A C28 H28B 109.5 . . ?
C27 C28 H28C 109.5 . . ?
H28A C28 H28C 109.5 . . ?
H28B C28 H28C 109.5 . . ?
C27 C29 H29A 109.5 . . ?
C27 C29 H29B 109.5 . . ?
H29A C29 H29B 109.5 . . ?
C27 C29 H29C 109.5 . . ?
H29A C29 H29C 109.5 . . ?
H29B C29 H29C 109.5 . . ?
C27 C30 H30A 109.5 . . ?
C27 C30 H30B 109.5 . . ?
H30A C30 H30B 109.5 . . ?
C27 C30 H30C 109.5 . . ?
H30A C30 H30C 109.5 . . ?
H30B C30 H30C 109.5 . . ?
O7 C31 Rh2 178.2(12) . . ?
O8 C32 Rh2 175.7(10) . . ?

loop_
_geom_bond_atom_site_label_1
_geom_bond_atom_site_label_2
_geom_bond_distance
_geom_bond_site_symmetry_2
_geom_bond_publ_flag
Rh1 C15 1.839(10) . ?
Rh1 C16 1.865(11) . ?
Rh1 O2 2.022(7) . ?
Rh1 O1 2.027(6) . ?
Rh1 Rh2 3.0374(15) . ?
Rh2 C32 1.837(11) . ?
Rh2 C31 1.858(11) . ?
Rh2 O5 2.016(7) . ?
Rh2 O6 2.003(7) . ?
O1 C1 1.308(11) . ?
O2 C2 1.291(11) . ?
O3 C15 1.155(11) . ?
O4 C16 1.127(13) . ?
O5 C17 1.318(12) . ?
O6 C18 1.326(11) . ?
O7 C31 1.126(13) . ?
O8 C32 1.173(13) . ?
C1 C6 1.414(12) . ?
C1 C2 1.462(12) . ?
C2 C3 1.441(12) . ?
C3 C4 1.368(11) . ?
C3 C7 1.520(12) . ?
C4 C5 1.450(12) . ?
C4 H4A 0.9500 . ?
C5 C6 1.369(13) . ?
C5 H5A 0.9500 . ?
C6 C11 1.532(11) . ?
C7 C8 1.537(16) . ?
C7 C9 1.571(13) . ?
C7 C10 1.534(18) . ?
C8 H8A 0.9800 . ?
C8 H8B 0.9800 . ?
C8 H8C 0.9800 . ?
C9 H9A 0.9800 . ?
C9 H9B 0.9800 . ?
C9 H9C 0.9800 . ?
C10 H10A 0.9800 . ?
C10 H10B 0.9800 . ?
C10 H10C 0.9800 . ?
C11 C12 1.546(15) . ?
C11 C14 1.537(12) . ?
C11 C13 1.517(16) . ?
C12 H12A 0.9800 . ?
C12 H12B 0.9800 . ?
C12 H12C 0.9800 . ?
C13 H13A 0.9800 . ?
C13 H13B 0.9800 . ?
C13 H13C 0.9800 . ?
C14 H14A 0.9800 . ?
C14 H14B 0.9800 . ?
C14 H14C 0.9800 . ?
C17 C22 1.424(13) . ?
C17 C18 1.435(14) . ?
C18 C19 1.408(13) . ?
C19 C20 1.378(13) . ?
C19 C23 1.518(12) . ?
C20 C21 1.406(12) . ?
C20 H20A 0.9500 . ?
C21 C22 1.394(13) . ?
C21 H21A 0.9500 . ?
C22 C27 1.508(13) . ?
C23 C24 1.480(17) . ?
C23 C25 1.542(19) . ?
C23 C26 1.565(13) . ?
C24 H24A 0.9800 . ?
C24 H24B 0.9800 . ?
C24 H24C 0.9800 . ?
C25 H25A 0.9800 . ?
C25 H25B 0.9800 . ?
C25 H25C 0.9800 . ?
C26 H26A 0.9800 . ?
C26 H26B 0.9800 . ?
C26 H26C 0.9800 . ?
C27 C30 1.517(17) . ?
C27 C29 1.572(14) . ?
C27 C28 1.562(19) . ?
C28 H28A 0.9800 . ?
C28 H28B 0.9800 . ?
C28 H28C 0.9800 . ?
C29 H29A 0.9800 . ?
C29 H29B 0.9800 . ?
C29 H29C 0.9800 . ?
C30 H30A 0.9800 . ?
C30 H30B 0.9800 . ?
C30 H30C 0.9800 . ?
